data_2001711
loop_
_publ_author_name
'Ferguson, G.'
'Gallagher, J. F.'
'Glidewell, C.'
'Zakaria, C. M.'

_publ_section_title
;
 Structures of 1-ferrocenyl-1-phenylethanol,
 ferrocenyl(diphenyl)methanol and
 ferrocene-1,1'-diylbis(diphenylmethanol)
;
_journal_issue 5
_journal_name_full 'Acta Crystallographica Section C'
_journal_page_first 967
_journal_page_last 971
_journal_paper_doi 10.1107/S0108270192011715
_journal_volume 49
_journal_year 1993
_chemical_formula_moiety 'C18 H18 Fe1 O1'
_chemical_formula_sum 'C18 H18 Fe O'
_chemical_formula_weight 305.53
_chemical_name_common 1-Ferrocenyl-1-phenylethanol
_chemical_name_systematic
;
racemic 1-Ferrocenyl-1-phenylethanol
;
_space_group_IT_number 14
_symmetry_cell_setting monoclinic
_symmetry_space_group_name_Hall '-P 2yn'
_symmetry_space_group_name_H-M 'P 1 21/n 1'
_cell_angle_alpha 90.0
_cell_angle_beta 106.115(5)
_cell_angle_gamma 90.0
_cell_formula_units_Z 4
_cell_length_a 13.7594(6)
_cell_length_b 5.9786(3)
_cell_length_c 17.8430(12)
_cell_measurement_reflns_used 25
_cell_measurement_temperature 293
_cell_measurement_theta_max 15.8
_cell_measurement_theta_min 10.5
_cell_volume 1410.12(14)
_computing_cell_refinement 'Enraf Nonius CAD-4 software'
_computing_data_collection 'Enraf Nonius CAD-4 software'
_computing_data_reduction 'NRCVAX DATRD2'
_computing_molecular_graphics NRCVAX
_computing_publication_material 'NRCVAX TABLES'
_computing_structure_refinement 'NRCVAX LSTSQ'
_computing_structure_solution 'NRCVAX SOLVER'
_diffrn_ambient_temperature 293
_diffrn_measurement_device 'Nonius CAD-4    '
_diffrn_measurement_method \w/2\q
_diffrn_radiation_monochromator graphite
_diffrn_radiation_source 'xray tube'
_diffrn_radiation_type 'Molybdenum K\a'
_diffrn_radiation_wavelength 0.70930
_diffrn_reflns_av_sigmaI/netI 0.012
_diffrn_reflns_limit_h_max 16
_diffrn_reflns_limit_h_min -17
_diffrn_reflns_limit_k_max 7
_diffrn_reflns_limit_k_min 0
_diffrn_reflns_limit_l_max 22
_diffrn_reflns_limit_l_min 0
_diffrn_reflns_number 5831
_diffrn_reflns_theta_max 26.91
_diffrn_reflns_theta_min 0.00
_diffrn_standards_decay_% 2.0
_diffrn_standards_interval_time 120
_diffrn_standards_number 3
_exptl_absorpt_coefficient_mu 1.06
_exptl_absorpt_correction_T_max 0.7878
_exptl_absorpt_correction_T_min 0.6940
_exptl_absorpt_correction_type empirical
_exptl_crystal_colour red-brown
_exptl_crystal_density_diffrn 1.439
_exptl_crystal_description block
_exptl_crystal_F_000 640
_exptl_crystal_size_max 0.30
_exptl_crystal_size_mid 0.25
_exptl_crystal_size_min 0.20
_refine_diff_density_max 0.23
_refine_diff_density_min -0.20
_refine_ls_extinction_coef 10E3(4)
_refine_ls_extinction_method Larson
_refine_ls_goodness_of_fit_obs 1.25
_refine_ls_hydrogen_treatment 'O-H from \D maps;  C-H 0.95 \%A riding'
_refine_ls_matrix_type full
_refine_ls_number_parameters 197
_refine_ls_number_reflns 2293
_refine_ls_R_factor_all 0.040
_refine_ls_R_factor_obs 0.025
_refine_ls_shift/esd_max 0.023
_refine_ls_structure_factor_coef F
_refine_ls_weighting_details 'w = 1/(\s^2^(F)+0.0004F^2^)'
_refine_ls_weighting_scheme calc
_refine_ls_wR_factor_all 0.038
_refine_ls_wR_factor_obs 0.034
_reflns_number_observed 2293
_reflns_number_total 3069
_reflns_observed_criterion Inet>3.0\s(Inet)
_cod_data_source_file li1034.cif
_cod_data_source_block Ferrocenylphenylethanol
_cod_depositor_comments
;
 Changing the _atom_site_occupancy data item value from '.' to '1'
 for all fully occupied atom sites.

 Antanas Vaitkus,
 2017-02-10

The following automatic conversions were performed:
'_symmetry_cell_setting' value 'Monoclinic' changed to 'monoclinic'
according to '/home/saulius/struct/CIF-dictionaries/cif_core.dic'
dictionary named 'cif_core.dic' version 2.4.1 from 2010-06-29.

Automatic conversion script
Id: cif_fix_enum 1527 2010-12-29 10:47:43Z saulius 

The following automatic conversions were performed:

'_symmetry_cell_setting' value 'Monoclinic' changed to 'monoclinic'
according to /home/saulius/struct/CIF-dictionaries/cif_core.dic
dictionary named 'cif_core.dic' version 2.4.1 from 2010-06-29.

Automatic conversion script
Id: cif_fix_values 1715 2011-07-08 13:25:40Z adriana 

The following automatic conversions were performed:

'_refine_ls_weighting_scheme' value '1/(\s^2^(F)+0.0004F^2^)' was
changed to 'calc'. New tag '_refine_ls_weighting_details' was
created. The value of the new tag was set to 'w =
1/(\s^2^(F)+0.0004F^2^)'.

Automatic conversion script
Id: cif_fix_values 3143 2015-03-26 13:38:13Z robertas 
;
_cod_original_cell_volume 1410.12(13)
_cod_original_sg_symbol_H-M 'P 21/n'
_cod_original_formula_sum 'C18 H18 Fe1 O1'
_cod_database_code 2001711

loop_
_symmetry_equiv_pos_as_xyz
x,y,z
-x,-y,-z
1/2-x,1/2+y,1/2-z
1/2+x,1/2-y,1/2+z

loop_
_atom_site_aniso_label
_atom_site_aniso_U_11
_atom_site_aniso_U_22
_atom_site_aniso_U_33
_atom_site_aniso_U_12
_atom_site_aniso_U_13
_atom_site_aniso_U_23
_atom_site_aniso_type_symbol
Fe 0.03957(18) 0.04214(19) 0.02491(16) -0.0050(3) 0.0203(2) 0.0015(3) Fe
O 0.0607(11) 0.0441(10) 0.0392(9) -0.0312(16) 0.0218(16) 0.0100(15) O
C1 0.0377(11) 0.0337(12) 0.0338(10) -0.0073(16) 0.0213(17) 0.0004(16) C
C2 0.0420(12) 0.0558(17) 0.0513(14) 0.012(2) 0.035(2) -0.004(2) C
C11 0.092(4) 0.055(2) 0.0458(17) -0.017(5) 0.084(4) -0.016(3) C
C12 0.069(3) 0.151(6) 0.0253(16) -0.091(7) 0.016(4) -0.007(5) C
C13 0.085(3) 0.146(6) 0.051(3) 0.101(8) 0.064(5) 0.108(8) C
C14 0.136(5) 0.047(2) 0.053(2) 0.018(5) 0.106(5) 0.030(3) C
C15 0.0568(19) 0.069(3) 0.0355(14) -0.041(4) 0.040(3) 0.001(3) C
C21 0.0519(13) 0.0369(12) 0.0324(10) -0.012(2) 0.0224(18) 0.0024(18) C
C22 0.0503(14) 0.0579(16) 0.0343(11) -0.045(2) 0.019(2) -0.003(2) C
C23 0.0349(11) 0.0772(17) 0.0341(11) -0.003(2) 0.0236(17) 0.002(2) C
C24 0.0440(12) 0.0491(14) 0.0322(10) 0.006(2) 0.0282(18) -0.007(2) C
C25 0.0392(10) 0.0354(12) 0.0244(9) -0.0023(17) 0.0196(15) 0.0027(16) C
C31 0.0284(10) 0.0426(12) 0.0319(10) 0.0066(17) 0.0101(15) -0.0006(18) C
C32 0.0503(14) 0.0442(14) 0.0417(12) -0.001(2) 0.012(2) -0.010(2) C
C33 0.0600(16) 0.0614(17) 0.0466(14) 0.009(3) 0.008(2) -0.041(3) C
C34 0.0464(14) 0.096(2) 0.0306(11) 0.027(3) 0.015(2) -0.012(3) C
C35 0.0500(13) 0.0768(18) 0.0386(13) -0.001(3) 0.028(2) 0.021(3) C
C36 0.0452(12) 0.0525(14) 0.0368(11) -0.011(2) 0.0205(19) 0.002(2) C

loop_
_atom_site_label
_atom_site_fract_x
_atom_site_fract_y
_atom_site_fract_z
_atom_site_U_iso_or_equiv
_atom_site_thermal_displace_type
_atom_site_calc_flag
_atom_site_refinement_flags
_atom_site_occupancy
_atom_site_type_symbol
Fe 0.28655(2) 0.20604(5) 0.076972(16) 0.03530(17) Uani d . 1 Fe
O 0.09022(13) -0.0505(3) -0.06064(10) 0.0486(10) Uani d . 1 O
C1 0.11628(15) 0.1617(3) -0.08809(12) 0.0349(10) Uani d . 1 C
C2 0.03753(18) 0.3333(4) -0.08193(14) 0.0488(14) Uani d . 1 C
C11 0.2308(6) 0.3070(7) 0.1668(3) 0.060(3) Uani d . 0.87 C
C12 0.3343(5) 0.2647(15) 0.1944(2) 0.083(4) Uani d . 0.87 C
C13 0.3490(5) 0.0433(18) 0.1788(3) 0.091(4) Uani d . 0.87 C
C14 0.2557(7) -0.0535(6) 0.1408(3) 0.073(3) Uani d . 0.87 C
C15 0.1824(2) 0.1115(12) 0.13396(18) 0.0522(19) Uani d . 0.87 C
C21 0.25511(17) 0.4417(4) -0.00932(12) 0.0405(12) Uani d . 1 C
C22 0.36090(18) 0.4307(4) 0.02694(12) 0.0479(13) Uani d . 1 C
C23 0.39360(17) 0.2121(5) 0.01785(13) 0.0483(13) Uani d . 1 C
C24 0.30801(17) 0.0860(4) -0.02451(12) 0.0411(12) Uani d . 1 C
C25 0.22180(15) 0.2281(4) -0.04103(11) 0.0328(10) Uani d . 1 C
C31 0.11470(15) 0.1291(4) -0.17322(11) 0.0350(10) Uani d . 1 C
C32 0.07987(18) -0.0649(4) -0.21391(13) 0.0467(13) Uani d . 1 C
C33 0.0804(2) -0.0855(5) -0.29133(15) 0.0582(15) Uani d . 1 C
C34 0.11442(19) 0.0833(6) -0.32861(13) 0.0583(17) Uani d . 1 C
C35 0.14936(19) 0.2772(5) -0.28892(14) 0.0548(15) Uani d . 1 C
C36 0.14887(17) 0.3004(4) -0.21195(13) 0.0451(12) Uani d . 1 C
C11A 0.300(2) 0.307(2) 0.1852(11) 0.023(4) Uiso d . 0.13 C
C12A 0.3697(10) 0.135(3) 0.1864(12) 0.041(6) Uiso d . 0.13 C
C13A 0.325(2) -0.061(2) 0.1553(13) 0.049(7) Uiso d . 0.13 C
C14A 0.2102(15) -0.003(5) 0.1312(12) 0.046(7) Uiso d . 0.13 C
C15A 0.2009(15) 0.224(5) 0.1513(13) 0.033(5) Uiso d . 0.13 C
HO1 0.105 -0.040 -0.017 0.0620 Uiso calc . 1 H
H2C 0.039 0.352 -0.029 0.0597 Uiso calc RU 1 H
H2A 0.052 0.472 -0.103 0.0597 Uiso calc RU 1 H
H2B -0.028 0.283 -0.111 0.0597 Uiso calc RU 1 H
H11 0.195 0.442 0.169 0.0741 Uiso calc RU 0.87 H
H12 0.379 0.382 0.218 0.0914 Uiso calc RU 0.87 H
H13 0.415 -0.020 0.192 0.1035 Uiso calc RU 0.87 H
H14 0.244 -0.204 0.123 0.0894 Uiso calc RU 0.87 H
H15 0.112 0.092 0.111 0.0638 Uiso calc RU 0.87 H
H21 0.214 0.570 -0.012 0.0504 Uiso calc RU 1 H
H22 0.402 0.550 0.053 0.0574 Uiso calc RU 1 H
H23 0.461 0.157 0.037 0.0588 Uiso calc RU 1 H
H24 0.309 -0.067 -0.039 0.0518 Uiso calc RU 1 H
H32 0.056 -0.184 -0.189 0.0554 Uiso calc RU 1 H
H33 0.057 -0.220 -0.319 0.0660 Uiso calc RU 1 H
H34 0.114 0.067 -0.382 0.0676 Uiso calc RU 1 H
H35 0.174 0.395 -0.314 0.0652 Uiso calc RU 1 H
H36 0.172 0.436 -0.185 0.0549 Uiso calc RU 1 H

loop_
_atom_type_symbol
_atom_type_description
_atom_type_scat_dispersion_real
_atom_type_scat_dispersion_imag
_atom_type_scat_source
C ? 0.002 0.002 'International Tables Vol. IV Table 2.2B'
H ? 0.000 0.000 'International Tables Vol. IV Table 2.2B'
O ? 0.008 0.006 'International Tables Vol. IV Table 2.2B'
Fe ? 0.301 0.845 'International Tables Vol. IV Table 2.2B'

loop_
_geom_angle_atom_site_label_1
_geom_angle_atom_site_label_2
_geom_angle_atom_site_label_3
_geom_angle_site_symmetry_1
_geom_angle_site_symmetry_2
_geom_angle_site_symmetry_3
_geom_angle
_geom_angle_publ_flag
C11 Fe C12 . . . 39.8(3) no
C11 Fe C13 . . . 66.4(2) no
C11 Fe C14 . . . 66.81(17) no
C11 Fe C15 . . . 39.6(3) no
C11 Fe C21 . . . 109.84(12) no
C11 Fe C22 . . . 119.39(17) no
C11 Fe C23 . . . 151.8(2) no
C11 Fe C24 . . . 166.7(2) no
C11 Fe C25 . . . 129.31(19) no
C12 Fe C13 . . . 39.6(4) no
C12 Fe C14 . . . 67.4(2) no
C12 Fe C15 . . . 67.01(16) no
C12 Fe C21 . . . 126.5(3) no
C12 Fe C22 . . . 106.16(15) no
C12 Fe C23 . . . 117.08(18) no
C12 Fe C24 . . . 152.1(3) no
C12 Fe C25 . . . 165.0(3) no
C13 Fe C14 . . . 40.3(4) no
C13 Fe C15 . . . 66.7(2) no
C13 Fe C21 . . . 162.5(3) no
C13 Fe C22 . . . 124.6(3) no
C13 Fe C23 . . . 106.53(14) no
C13 Fe C24 . . . 119.7(2) no
C13 Fe C25 . . . 154.9(3) no
C14 Fe C15 . . . 39.8(3) no
C14 Fe C21 . . . 155.9(3) no
C14 Fe C22 . . . 162.6(3) no
C14 Fe C23 . . . 126.6(2) no
C14 Fe C24 . . . 109.35(12) no
C14 Fe C25 . . . 121.63(19) no
C15 Fe C21 . . . 122.17(16) no
C15 Fe C22 . . . 154.5(2) no
C15 Fe C23 . . . 165.0(2) no
C15 Fe C24 . . . 129.37(17) no
C15 Fe C25 . . . 111.25(10) no
C21 Fe C22 . . . 40.75(9) no
C21 Fe C23 . . . 68.26(10) no
C21 Fe C24 . . . 68.08(9) no
C21 Fe C25 . . . 40.59(8) no
C22 Fe C23 . . . 40.38(11) no
C22 Fe C24 . . . 68.27(10) no
C22 Fe C25 . . . 68.63(8) no
C23 Fe C24 . . . 40.89(10) no
C23 Fe C25 . . . 68.74(9) no
C24 Fe C25 . . . 40.64(9) no
O C1 C2 . . . 108.69(17) no
O C1 C25 . . . 109.46(17) no
O C1 C31 . . . 106.83(17) no
C1 O HO1 . . . 108 no
C2 C1 C25 . . . 112.11(18) no
C2 C1 C31 . . . 110.21(17) no
C25 C1 C31 . . . 109.39(16) no
Fe C11 C12 . . . 69.9(2) no
Fe C11 C15 . . . 70.29(19) no
C12 C11 C15 . . . 108.6(5) no
Fe C12 C11 . . . 70.3(2) no
Fe C12 C13 . . . 69.6(3) no
C11 C12 C13 . . . 107.2(5) no
Fe C13 C12 . . . 70.8(3) no
Fe C13 C14 . . . 70.2(3) no
C12 C13 C14 . . . 109.1(4) no
Fe C14 C13 . . . 69.5(3) no
Fe C14 C15 . . . 70.7(2) no
C13 C14 C15 . . . 107.1(5) no
Fe C15 C11 . . . 70.1(2) no
Fe C15 C14 . . . 69.5(2) no
C11 C15 C14 . . . 107.9(4) no
Fe C21 C22 . . . 69.45(13) no
Fe C21 C25 . . . 69.99(12) no
C22 C21 C25 . . . 108.5(2) no
Fe C22 C21 . . . 69.80(12) no
Fe C22 C23 . . . 69.74(13) no
C21 C22 C23 . . . 108.1(2) no
Fe C23 C22 . . . 69.88(13) no
Fe C23 C24 . . . 69.84(12) no
C22 C23 C24 . . . 108.0(2) no
Fe C24 C23 . . . 69.26(12) no
Fe C24 C25 . . . 69.92(11) no
C23 C24 C25 . . . 108.2(2) no
Fe C25 C1 . . . 128.97(14) no
Fe C25 C21 . . . 69.42(12) no
Fe C25 C24 . . . 69.44(11) no
C1 C25 C21 . . . 127.62(19) no
C1 C25 C24 . . . 125.06(19) no
C21 C25 C24 . . . 107.23(19) no
C1 C31 C32 . . . 122.54(19) no
C1 C31 C36 . . . 119.19(19) no
C32 C31 C36 . . . 118.3(2) no
C31 C32 C33 . . . 120.1(2) no
C32 C33 C34 . . . 121.2(2) no
C33 C34 C35 . . . 119.5(2) no
C34 C35 C36 . . . 120.0(2) no
C31 C36 C35 . . . 121.1(2) no
O HO1 O . . 2_555 115 no

loop_
_geom_bond_atom_site_label_1
_geom_bond_atom_site_label_2
_geom_bond_site_symmetry_1
_geom_bond_site_symmetry_2
_geom_bond_distance
_geom_bond_publ_flag
Fe C11 . . 2.050(3) no
Fe C12 . . 2.045(3) no
Fe C13 . . 2.029(4) no
Fe C14 . . 2.037(3) no
Fe C15 . . 2.053(3) no
Fe C21 . . 2.043(2) no
Fe C22 . . 2.038(2) no
Fe C23 . . 2.036(2) no
Fe C24 . . 2.044(2) no
Fe C25 . . 2.050(2) no
Fe C11A . . 1.98(2) no
Fe C12A . . 2.01(2) no
Fe C13A . . 2.09(2) no
Fe C14A . . 2.04(3) no
Fe C15A . . 2.01(2) no
O C1 . . 1.441(3) no
O HO1 . . 0.76 no
C1 C2 . . 1.518(3) no
C1 C25 . . 1.515(3) no
C1 C31 . . 1.526(3) no
C11 C12 . . 1.394(11) no
C11 C15 . . 1.391(9) no
C12 C13 . . 1.379(14) no
C13 C14 . . 1.400(13) no
C14 C15 . . 1.392(9) no
C21 C22 . . 1.421(3) no
C21 C25 . . 1.420(3) no
C22 C23 . . 1.406(4) no
C23 C24 . . 1.425(3) no
C24 C25 . . 1.422(3) no
C31 C32 . . 1.381(3) no
C31 C36 . . 1.389(3) no
C32 C33 . . 1.389(3) no
C33 C34 . . 1.362(4) no
C34 C35 . . 1.374(4) no
C35 C36 . . 1.382(3) no
C11A C12A . . 1.40(3) no
C11A C15A . . 1.42(3) no
C12A C13A . . 1.37(3) no
C13A C14A . . 1.56(3) no
C14A C15A . . 1.42(4) no

loop_
_geom_contact_atom_site_label_1
_geom_contact_atom_site_label_2
_geom_contact_distance
_geom_contact_site_symmetry_1
_geom_contact_site_symmetry_2
_geom_contact_publ_flag
O O 3.768(3) . 2_555 no
HO1 O 3.39 . 2_555 no
